data_4106904
loop_
_publ_author_name
'Naruyoshi Komiya'
'Takako Muraoka'
'Masayuki Iida'
'Maiko Miyanaga'
'Koichi Takahashi'
'Takeshi Naota'

_publ_section_title
;
 Ultrasound-Induced Emission Enhancement Based on Structure-Dependent
 Homo- and Heterochiral Aggregations of Chiral Binuclear Platinum
 Complexes
;
_journal_name_full 'Journal of the American Chemical Society'
_journal_page_first 16054
_journal_page_last 16061
_journal_paper_doi 10.1021/ja2039369
_journal_volume 133
_journal_year 2011
_chemical_formula_moiety 'C42 H48 N4 O4 Pt2'
_chemical_formula_sum 'C42 H48 N4 O4 Pt2'
_chemical_formula_weight 1063.05
_space_group_IT_number 14
_symmetry_cell_setting monoclinic
_symmetry_Int_Tables_number 14
_symmetry_space_group_name_Hall '-P 2ybc'
_symmetry_space_group_name_H-M 'P 1 21/c 1'
_atom_sites_solution_hydrogens geom
_atom_sites_solution_primary direct
_atom_sites_solution_secondary difmap
_cell_angle_alpha 90.0000
_cell_angle_beta 99.104(8)
_cell_angle_gamma 90.0000
_cell_formula_units_Z 4
_cell_length_a 9.796(3)
_cell_length_b 19.219(6)
_cell_length_c 20.060(6)
_cell_measurement_reflns_used 8929
_cell_measurement_temperature 113
_cell_measurement_theta_max 27.50
_cell_measurement_theta_min 2.99
_cell_volume 3729(2)
_computing_cell_refinement 'RAPID AUTO'
_computing_data_collection 'RAPID AUTO (Rigaku, ????)'
_computing_data_reduction 'RAPID AUTO'
_computing_molecular_graphics 'CrystalStructure 4.0'
_computing_publication_material 'CrystalStructure 4.0 (Rigaku, 2010)'
_computing_structure_refinement 'SHELXL97 (Sheldrick, 2008)'
_computing_structure_solution 'SHELXS97 (Sheldrick, 2008)'
_diffrn_ambient_temperature 113
_diffrn_detector_area_resol_mean 10.000
_diffrn_measured_fraction_theta_full 0.996
_diffrn_measured_fraction_theta_max 0.996
_diffrn_measurement_device_type 'Rigaku R-AXIS RAPID'
_diffrn_measurement_method \w
_diffrn_radiation_type 'Mo K\a'
_diffrn_radiation_wavelength 0.71075
_diffrn_reflns_av_R_equivalents 0.1199
_diffrn_reflns_limit_h_max 12
_diffrn_reflns_limit_h_min -12
_diffrn_reflns_limit_k_max 24
_diffrn_reflns_limit_k_min -24
_diffrn_reflns_limit_l_max 26
_diffrn_reflns_limit_l_min -24
_diffrn_reflns_number 47624
_diffrn_reflns_theta_full 27.49
_diffrn_reflns_theta_max 27.48
_diffrn_standards_number 0
_exptl_absorpt_coefficient_mu 7.513
_exptl_absorpt_correction_T_max 0.472
_exptl_absorpt_correction_T_min 0.309
_exptl_absorpt_correction_type numerical
_exptl_absorpt_process_details 'NUMABS (Rigaku, 1999)'
_exptl_crystal_colour orange
_exptl_crystal_density_diffrn 1.893
_exptl_crystal_description block
_exptl_crystal_F_000 2064.00
_exptl_crystal_size_max 0.200
_exptl_crystal_size_mid 0.200
_exptl_crystal_size_min 0.100
_refine_diff_density_max 3.230
_refine_diff_density_min -5.650
_refine_ls_extinction_method none
_refine_ls_goodness_of_fit_ref 1.227
_refine_ls_hydrogen_treatment constr
_refine_ls_number_parameters 469
_refine_ls_number_reflns 8515
_refine_ls_number_restraints 0
_refine_ls_R_factor_gt 0.0782
_refine_ls_shift/su_max 0.004
_refine_ls_structure_factor_coef Fsqd
_refine_ls_weighting_details 'w = 1/[\s^2^(Fo^2^)+(0.1213P)^2^+0.2000P] where P=(Fo^2^+2Fc^2^)/3'
_refine_ls_weighting_scheme calc
_refine_ls_wR_factor_ref 0.2478
_reflns_number_gt 5734
_reflns_number_total 8515
_reflns_threshold_expression F^2^>2.0\s(F^2^)
_cod_data_source_file ja2039369_si_004.cif
_cod_data_source_block anti-1c
_cod_original_cell_volume 3729.0(18)
_cod_database_code 4106904

loop_
_symmetry_equiv_pos_site_id
_symmetry_equiv_pos_as_xyz
1 +X,+Y,+Z
2 -X,1/2+Y,1/2-Z
3 -X,-Y,-Z
4 +X,1/2-Y,1/2+Z

loop_
_atom_site_label
_atom_site_type_symbol
_atom_site_fract_x
_atom_site_fract_y
_atom_site_fract_z
_atom_site_U_iso_or_equiv
_atom_site_adp_type
_atom_site_occupancy
_atom_site_symmetry_multiplicity
_atom_site_calc_flag
_atom_site_refinement_flags
Pt1 Pt 1.06850(5) 0.55002(3) 0.26317(2) 0.0352(2) Uani 1.0 4 d .
Pt2 Pt 0.41895(5) 0.56683(3) 0.23923(2) 0.0347(2) Uani 1.0 4 d .
O1 O 1.0279(9) 0.6398(5) 0.2152(5) 0.044(3) Uani 1.0 4 d .
O2 O 1.1277(9) 0.4608(5) 0.3117(5) 0.047(3) Uani 1.0 4 d .
O3 O 0.3950(9) 0.6578(4) 0.2848(4) 0.039(2) Uani 1.0 4 d .
O4 O 0.4337(9) 0.4765(5) 0.1945(5) 0.045(3) Uani 1.0 4 d .
N1 N 1.0686(10) 0.4985(6) 0.1762(6) 0.038(3) Uani 1.0 4 d .
N2 N 1.0517(10) 0.6010(6) 0.3497(5) 0.038(3) Uani 1.0 4 d .
N3 N 0.4611(9) 0.5170(5) 0.3288(5) 0.031(3) Uani 1.0 4 d .
N4 N 0.3894(10) 0.6180(6) 0.1514(5) 0.036(3) Uani 1.0 4 d .
C1 C 1.0441(12) 0.6033(7) 0.1037(7) 0.038(3) Uani 1.0 4 d .
C2 C 1.0265(12) 0.6526(7) 0.1502(6) 0.037(3) Uani 1.0 4 d .
C3 C 1.0106(13) 0.7223(7) 0.1290(7) 0.043(4) Uani 1.0 4 d .
C4 C 1.0078(13) 0.7405(7) 0.0627(7) 0.049(4) Uani 1.0 4 d .
C5 C 1.0235(14) 0.6904(7) 0.0149(7) 0.048(4) Uani 1.0 4 d .
C6 C 1.0404(13) 0.6234(8) 0.0359(7) 0.048(4) Uani 1.0 4 d .
C7 C 1.0598(13) 0.5282(7) 0.1178(7) 0.041(4) Uani 1.0 4 d .
C8 C 1.0689(12) 0.4212(7) 0.1729(7) 0.043(4) Uani 1.0 4 d .
C9 C 0.9253(13) 0.3926(7) 0.1490(7) 0.043(4) Uani 1.0 4 d .
C10 C 0.8153(13) 0.4087(7) 0.1916(7) 0.044(4) Uani 1.0 4 d .
C11 C 0.8314(13) 0.3703(7) 0.2596(6) 0.041(3) Uani 1.0 4 d .
C12 C 0.7060(12) 0.3723(6) 0.2948(6) 0.036(3) Uani 1.0 4 d .
C13 C 0.6610(12) 0.4450(6) 0.3125(7) 0.036(3) Uani 1.0 4 d .
C14 C 0.5162(13) 0.4446(6) 0.3290(7) 0.043(4) Uani 1.0 4 d .
C15 C 0.4049(12) 0.6142(7) 0.3986(7) 0.041(3) Uani 1.0 4 d .
C16 C 0.3826(12) 0.6653(7) 0.3479(7) 0.039(3) Uani 1.0 4 d .
C17 C 0.3476(14) 0.7323(7) 0.3688(8) 0.053(4) Uani 1.0 4 d .
C18 C 0.3293(14) 0.7466(8) 0.4335(8) 0.057(4) Uani 1.0 4 d .
C19 C 0.3457(13) 0.6945(8) 0.4819(7) 0.046(4) Uani 1.0 4 d .
C20 C 0.3858(11) 0.6315(7) 0.4648(7) 0.039(3) Uani 1.0 4 d .
C21 C 0.4461(14) 0.5451(7) 0.3857(8) 0.043(4) Uani 1.0 4 d .
C22 C 1.1379(13) 0.5034(7) 0.4248(8) 0.043(4) Uani 1.0 4 d .
C23 C 1.1574(12) 0.4533(7) 0.3768(7) 0.041(4) Uani 1.0 4 d .
C24 C 1.2172(12) 0.3888(7) 0.3992(7) 0.047(4) Uani 1.0 4 d .
C25 C 1.2548(13) 0.3766(7) 0.4675(7) 0.046(4) Uani 1.0 4 d .
C26 C 1.2334(14) 0.4249(8) 0.5144(7) 0.052(4) Uani 1.0 4 d .
C27 C 1.1739(13) 0.4868(8) 0.4924(7) 0.050(4) Uani 1.0 4 d .
C28 C 1.0790(13) 0.5715(8) 0.4088(8) 0.049(4) Uani 1.0 4 d .
C29 C 0.9952(13) 0.6723(6) 0.3462(7) 0.041(4) Uani 1.0 4 d .
C30 C 0.8407(13) 0.6742(7) 0.3146(8) 0.047(4) Uani 1.0 4 d .
C31 C 0.7973(12) 0.7470(6) 0.2937(6) 0.039(3) Uani 1.0 4 d .
C32 C 0.6593(13) 0.7488(7) 0.2460(7) 0.047(4) Uani 1.0 4 d .
C33 C 0.6524(14) 0.7105(7) 0.1820(6) 0.041(3) Uani 1.0 4 d .
C34 C 0.5219(13) 0.7229(8) 0.1300(7) 0.047(4) Uani 1.0 4 d .
C35 C 0.3882(13) 0.6945(6) 0.1484(7) 0.043(4) Uani 1.0 4 d .
C36 C 0.3705(13) 0.5134(8) 0.0790(7) 0.043(4) Uani 1.0 4 d .
C37 C 0.4012(13) 0.4630(8) 0.1294(7) 0.042(4) Uani 1.0 4 d .
C38 C 0.4010(14) 0.3917(7) 0.1102(7) 0.046(4) Uani 1.0 4 d .
C39 C 0.3638(13) 0.3740(8) 0.0426(8) 0.054(4) Uani 1.0 4 d .
C40 C 0.3269(15) 0.4239(9) -0.0070(8) 0.054(4) Uani 1.0 4 d .
C41 C 0.3337(12) 0.4923(9) 0.0113(7) 0.049(4) Uani 1.0 4 d .
C42 C 0.3700(13) 0.5879(8) 0.0925(8) 0.051(4) Uani 1.0 4 d .
H3 H 1.0016 0.7575 0.1612 0.0519 Uiso 1.0 4 calc R
H4 H 0.9951 0.7878 0.0495 0.0586 Uiso 1.0 4 calc R
H5 H 1.0226 0.7025 -0.0311 0.0572 Uiso 1.0 4 calc R
H6 H 1.0501 0.5885 0.0034 0.0571 Uiso 1.0 4 calc R
H7 H 1.0639 0.4987 0.0802 0.0495 Uiso 1.0 4 calc R
H8A H 1.1044 0.4022 0.2182 0.0511 Uiso 1.0 4 calc R
H8B H 1.1318 0.4059 0.1416 0.0511 Uiso 1.0 4 calc R
H9A H 0.8934 0.4106 0.1029 0.0519 Uiso 1.0 4 calc R
H9B H 0.9325 0.3414 0.1455 0.0519 Uiso 1.0 4 calc R
H10A H 0.7240 0.3969 0.1654 0.0531 Uiso 1.0 4 calc R
H10B H 0.8161 0.4594 0.2004 0.0531 Uiso 1.0 4 calc R
H11A H 0.8542 0.3210 0.2520 0.0489 Uiso 1.0 4 calc R
H11B H 0.9106 0.3907 0.2901 0.0489 Uiso 1.0 4 calc R
H12A H 0.7260 0.3447 0.3369 0.0428 Uiso 1.0 4 calc R
H12B H 0.6280 0.3496 0.2654 0.0428 Uiso 1.0 4 calc R
H13A H 0.7255 0.4628 0.3518 0.0426 Uiso 1.0 4 calc R
H13B H 0.6653 0.4766 0.2740 0.0426 Uiso 1.0 4 calc R
H14A H 0.4558 0.4162 0.2952 0.0518 Uiso 1.0 4 calc R
H14B H 0.5165 0.4234 0.3740 0.0518 Uiso 1.0 4 calc R
H17 H 0.3363 0.7689 0.3366 0.0638 Uiso 1.0 4 calc R
H18 H 0.3054 0.7923 0.4453 0.0680 Uiso 1.0 4 calc R
H19 H 0.3287 0.7034 0.5264 0.0550 Uiso 1.0 4 calc R
H20 H 0.4023 0.5968 0.4987 0.0467 Uiso 1.0 4 calc R
H21 H 0.4651 0.5157 0.4242 0.0515 Uiso 1.0 4 calc R
H24 H 1.2315 0.3541 0.3673 0.0560 Uiso 1.0 4 calc R
H25 H 1.2965 0.3334 0.4820 0.0550 Uiso 1.0 4 calc R
H26 H 1.2592 0.4159 0.5613 0.0625 Uiso 1.0 4 calc R
H27 H 1.1565 0.5200 0.5251 0.0597 Uiso 1.0 4 calc R
H28 H 1.0577 0.5979 0.4459 0.0590 Uiso 1.0 4 calc R
H29A H 1.0486 0.7016 0.3189 0.0497 Uiso 1.0 4 calc R
H29B H 1.0063 0.6921 0.3922 0.0497 Uiso 1.0 4 calc R
H30A H 0.8249 0.6431 0.2748 0.0562 Uiso 1.0 4 calc R
H30B H 0.7840 0.6570 0.3479 0.0562 Uiso 1.0 4 calc R
H31A H 0.8694 0.7686 0.2710 0.0467 Uiso 1.0 4 calc R
H31B H 0.7895 0.7749 0.3344 0.0467 Uiso 1.0 4 calc R
H32A H 0.5873 0.7300 0.2705 0.0568 Uiso 1.0 4 calc R
H32B H 0.6358 0.7981 0.2352 0.0568 Uiso 1.0 4 calc R
H33A H 0.6591 0.6601 0.1923 0.0498 Uiso 1.0 4 calc R
H33B H 0.7340 0.7232 0.1612 0.0498 Uiso 1.0 4 calc R
H34A H 0.5109 0.7737 0.1227 0.0566 Uiso 1.0 4 calc R
H34B H 0.5363 0.7019 0.0867 0.0566 Uiso 1.0 4 calc R
H35A H 0.3746 0.7134 0.1928 0.0518 Uiso 1.0 4 calc R
H35B H 0.3097 0.7101 0.1144 0.0518 Uiso 1.0 4 calc R
H38 H 0.4260 0.3567 0.1432 0.0549 Uiso 1.0 4 calc R
H39 H 0.3637 0.3263 0.0300 0.0653 Uiso 1.0 4 calc R
H40 H 0.2975 0.4107 -0.0526 0.0650 Uiso 1.0 4 calc R
H41 H 0.3131 0.5268 -0.0227 0.0585 Uiso 1.0 4 calc R
H42 H 0.3538 0.6177 0.0543 0.0609 Uiso 1.0 4 calc R

loop_
_atom_site_aniso_label
_atom_site_aniso_U_11
_atom_site_aniso_U_22
_atom_site_aniso_U_33
_atom_site_aniso_U_12
_atom_site_aniso_U_13
_atom_site_aniso_U_23
Pt1 0.0325(3) 0.0333(4) 0.0386(4) 0.00110(18) 0.0016(3) 0.00036(19)
Pt2 0.0320(3) 0.0346(4) 0.0374(4) -0.00075(18) 0.0047(3) 0.00195(19)
O1 0.053(6) 0.039(5) 0.040(6) -0.004(5) 0.012(5) -0.000(4)
O2 0.055(6) 0.032(5) 0.049(6) -0.001(5) -0.002(5) -0.001(5)
O3 0.057(6) 0.035(5) 0.029(5) -0.005(4) 0.021(4) 0.006(4)
O4 0.044(5) 0.053(6) 0.039(6) -0.008(5) 0.015(4) 0.012(5)
N1 0.037(6) 0.035(6) 0.043(7) 0.004(5) 0.006(5) 0.005(5)
N2 0.039(6) 0.038(6) 0.034(6) -0.005(5) -0.003(5) 0.001(5)
N3 0.033(5) 0.031(6) 0.031(6) -0.006(4) 0.010(5) -0.003(5)
N4 0.036(6) 0.042(7) 0.028(6) 0.005(5) -0.002(5) -0.004(5)
C1 0.032(7) 0.046(8) 0.042(8) -0.001(6) 0.022(6) 0.007(6)
C2 0.031(6) 0.059(9) 0.023(7) 0.003(6) 0.015(5) 0.004(6)
C3 0.047(8) 0.045(8) 0.039(8) 0.011(6) 0.007(6) -0.003(6)
C4 0.046(8) 0.041(8) 0.058(10) 0.005(6) 0.004(7) 0.012(7)
C5 0.069(10) 0.045(9) 0.031(8) 0.006(7) 0.017(7) 0.013(6)
C6 0.043(8) 0.056(9) 0.046(9) -0.006(7) 0.012(7) 0.009(7)
C7 0.040(7) 0.038(8) 0.044(9) 0.009(6) 0.001(6) -0.019(7)
C8 0.032(7) 0.038(8) 0.062(10) 0.002(6) 0.020(7) 0.000(7)
C9 0.049(8) 0.035(7) 0.045(8) 0.000(6) 0.005(7) -0.002(6)
C10 0.038(7) 0.039(8) 0.054(9) 0.003(6) 0.000(7) -0.007(7)
C11 0.040(7) 0.033(7) 0.050(9) 0.005(6) 0.007(6) -0.006(6)
C12 0.041(7) 0.031(7) 0.038(8) 0.014(6) 0.014(6) -0.008(6)
C13 0.035(7) 0.043(8) 0.032(7) 0.003(5) 0.015(6) 0.004(6)
C14 0.047(8) 0.029(7) 0.051(9) -0.009(6) 0.001(7) 0.009(6)
C15 0.037(7) 0.037(8) 0.049(9) 0.011(6) 0.010(6) -0.012(6)
C16 0.033(7) 0.041(8) 0.044(8) -0.012(6) 0.010(6) -0.002(6)
C17 0.050(8) 0.036(8) 0.070(11) 0.004(6) -0.003(8) -0.011(7)
C18 0.056(9) 0.041(9) 0.071(11) -0.005(7) 0.004(8) -0.022(8)
C19 0.040(7) 0.062(10) 0.035(8) 0.003(7) 0.004(6) -0.004(7)
C20 0.031(7) 0.043(8) 0.043(8) -0.002(6) 0.006(6) -0.001(6)
C21 0.048(8) 0.031(7) 0.048(9) -0.010(6) 0.003(7) 0.009(6)
C22 0.033(7) 0.042(8) 0.051(9) -0.003(6) 0.003(7) 0.008(7)
C23 0.027(7) 0.054(9) 0.039(8) -0.008(6) 0.002(6) 0.007(7)
C24 0.032(7) 0.044(8) 0.063(10) -0.011(6) 0.005(7) 0.014(7)
C25 0.042(8) 0.048(9) 0.050(9) 0.011(6) 0.014(7) 0.004(7)
C26 0.050(9) 0.074(11) 0.032(8) -0.010(8) 0.004(7) 0.017(8)
C27 0.037(8) 0.068(11) 0.045(9) 0.003(7) 0.010(7) 0.004(8)
C28 0.026(7) 0.049(9) 0.070(11) 0.001(6) -0.002(7) -0.006(8)
C29 0.052(8) 0.028(7) 0.040(8) 0.007(6) -0.007(7) -0.006(6)
C30 0.038(7) 0.039(8) 0.062(10) -0.003(6) 0.004(7) -0.007(7)
C31 0.044(7) 0.032(7) 0.042(8) 0.002(6) 0.012(6) -0.016(6)
C32 0.039(7) 0.036(8) 0.066(10) 0.002(6) 0.004(7) -0.009(7)
C33 0.055(8) 0.039(8) 0.033(7) 0.008(6) 0.014(6) -0.007(6)
C34 0.046(8) 0.051(9) 0.040(8) -0.003(7) -0.006(7) -0.002(7)
C35 0.039(7) 0.030(7) 0.058(9) -0.002(6) 0.004(7) 0.001(6)
C36 0.031(7) 0.052(9) 0.049(9) -0.002(6) 0.012(6) -0.006(7)
C37 0.034(7) 0.057(9) 0.038(8) -0.001(6) 0.012(6) -0.002(7)
C38 0.055(8) 0.045(8) 0.041(8) -0.007(7) 0.018(7) 0.003(7)
C39 0.040(8) 0.051(10) 0.073(11) 0.008(7) 0.013(8) -0.031(8)
C40 0.046(9) 0.070(11) 0.046(9) 0.003(8) 0.007(7) -0.023(8)
C41 0.029(7) 0.090(12) 0.030(8) 0.001(7) 0.011(6) -0.016(8)
C42 0.039(8) 0.048(9) 0.062(10) -0.005(7) -0.002(7) 0.017(8)

loop_
_atom_type_symbol
_atom_type_description
_atom_type_scat_dispersion_real
_atom_type_scat_dispersion_imag
_atom_type_scat_source
C C 0.0033 0.0016
;
International Tables for Crystallography
(1992, Vol. C, Tables 4.2.6.8 and 6.1.1.4)
;
H H 0.0000 0.0000
;
International Tables for Crystallography
(1992, Vol. C, Table 6.1.1.4)
;
N N 0.0061 0.0033
;
International Tables for Crystallography
(1992, Vol. C, Tables 4.2.6.8 and 6.1.1.4)
;
O O 0.0106 0.0060
;
International Tables for Crystallography
(1992, Vol. C, Tables 4.2.6.8 and 6.1.1.4)
;
Pt Pt -1.7033 8.3905
;
International Tables for Crystallography
(1992, Vol. C, Tables 4.2.6.8 and 6.1.1.4)
;

loop_
_geom_angle_atom_site_label_1
_geom_angle_atom_site_label_2
_geom_angle_atom_site_label_3
_geom_angle
_geom_angle_publ_flag
O1 Pt1 O2 174.9(4) yes
O1 Pt1 N1 92.0(4) yes
O1 Pt1 N2 87.5(4) yes
O2 Pt1 N1 87.7(4) yes
O2 Pt1 N2 93.1(4) yes
N1 Pt1 N2 175.4(4) yes
O3 Pt2 O4 177.4(4) yes
O3 Pt2 N3 91.7(4) yes
O3 Pt2 N4 87.8(4) yes
O4 Pt2 N3 88.2(4) yes
O4 Pt2 N4 92.5(4) yes
N3 Pt2 N4 176.5(4) yes
Pt1 O1 C2 127.5(8) yes
Pt1 O2 C23 125.6(9) yes
Pt2 O3 C16 125.3(8) yes
Pt2 O4 C37 126.8(9) yes
Pt1 N1 C7 124.1(9) yes
Pt1 N1 C8 122.2(9) yes
C7 N1 C8 113.6(11) yes
Pt1 N2 C28 122.5(9) yes
Pt1 N2 C29 119.4(8) yes
C28 N2 C29 118.0(11) yes
Pt2 N3 C14 117.8(8) yes
Pt2 N3 C21 123.5(9) yes
C14 N3 C21 118.7(11) yes
Pt2 N4 C35 121.8(8) yes
Pt2 N4 C42 124.1(10) yes
C35 N4 C42 114.1(11) yes
C2 C1 C6 118.9(13) yes
C2 C1 C7 124.9(13) yes
C6 C1 C7 116.1(12) yes
O1 C2 C1 124.2(12) yes
O1 C2 C3 117.3(12) yes
C1 C2 C3 118.4(12) yes
C2 C3 C4 121.4(12) yes
C3 C4 C5 120.5(13) yes
C4 C5 C6 117.8(13) yes
C1 C6 C5 122.9(13) yes
N1 C7 C1 126.6(13) yes
N1 C8 C9 111.6(10) yes
C8 C9 C10 117.1(11) yes
C9 C10 C11 115.0(11) yes
C10 C11 C12 115.2(10) yes
C11 C12 C13 114.8(10) yes
C12 C13 C14 111.4(10) yes
N3 C14 C13 110.4(10) yes
C16 C15 C20 119.2(12) yes
C16 C15 C21 122.5(13) yes
C20 C15 C21 118.3(12) yes
O3 C16 C15 126.8(12) yes
O3 C16 C17 117.1(12) yes
C15 C16 C17 116.1(13) yes
C16 C17 C18 122.7(13) yes
C17 C18 C19 120.1(13) yes
C18 C19 C20 118.7(13) yes
C15 C20 C19 123.1(12) yes
N3 C21 C15 128.7(13) yes
C23 C22 C27 118.3(13) yes
C23 C22 C28 124.4(13) yes
C27 C22 C28 117.2(14) yes
O2 C23 C22 125.6(12) yes
O2 C23 C24 115.6(12) yes
C22 C23 C24 118.8(13) yes
C23 C24 C25 119.8(13) yes
C24 C25 C26 121.5(13) yes
C25 C26 C27 118.3(13) yes
C22 C27 C26 123.2(14) yes
N2 C28 C22 127.8(14) yes
N2 C29 C30 112.1(10) yes
C29 C30 C31 110.6(10) yes
C30 C31 C32 112.3(10) yes
C31 C32 C33 116.6(11) yes
C32 C33 C34 115.6(11) yes
C33 C34 C35 115.9(11) yes
N4 C35 C34 111.6(11) yes
C37 C36 C41 119.5(14) yes
C37 C36 C42 123.5(13) yes
C41 C36 C42 117.0(13) yes
O4 C37 C36 124.8(13) yes
O4 C37 C38 116.5(12) yes
C36 C37 C38 118.7(12) yes
C37 C38 C39 119.3(13) yes
C38 C39 C40 121.8(14) yes
C39 C40 C41 118.6(14) yes
C36 C41 C40 122.0(14) yes
N4 C42 C36 127.0(14) yes
C2 C3 H3 119.313 no
C4 C3 H3 119.316 no
C3 C4 H4 119.754 no
C5 C4 H4 119.733 no
C4 C5 H5 121.111 no
C6 C5 H5 121.107 no
C1 C6 H6 118.526 no
C5 C6 H6 118.534 no
N1 C7 H7 116.735 no
C1 C7 H7 116.710 no
N1 C8 H8A 109.305 no
N1 C8 H8B 109.305 no
C9 C8 H8A 109.319 no
C9 C8 H8B 109.311 no
H8A C8 H8B 107.973 no
C8 C9 H9A 108.028 no
C8 C9 H9B 108.029 no
C10 C9 H9A 108.025 no
C10 C9 H9B 108.020 no
H9A C9 H9B 107.268 no
C9 C10 H10A 108.526 no
C9 C10 H10B 108.527 no
C11 C10 H10A 108.539 no
C11 C10 H10B 108.537 no
H10A C10 H10B 107.519 no
C10 C11 H11A 108.486 no
C10 C11 H11B 108.472 no
C12 C11 H11A 108.467 no
C12 C11 H11B 108.470 no
H11A C11 H11B 107.499 no
C11 C12 H12A 108.574 no
C11 C12 H12B 108.561 no
C13 C12 H12A 108.560 no
C13 C12 H12B 108.565 no
H12A C12 H12B 107.558 no
C12 C13 H13A 109.362 no
C12 C13 H13B 109.367 no
C14 C13 H13A 109.345 no
C14 C13 H13B 109.352 no
H13A C13 H13B 107.990 no
N3 C14 H14A 109.585 no
N3 C14 H14B 109.587 no
C13 C14 H14A 109.571 no
C13 C14 H14B 109.580 no
H14A C14 H14B 108.122 no
C16 C17 H17 118.646 no
C18 C17 H17 118.649 no
C17 C18 H18 119.938 no
C19 C18 H18 119.930 no
C18 C19 H19 120.641 no
C20 C19 H19 120.628 no
C15 C20 H20 118.464 no
C19 C20 H20 118.473 no
N3 C21 H21 115.652 no
C15 C21 H21 115.662 no
C23 C24 H24 120.123 no
C25 C24 H24 120.116 no
C24 C25 H25 119.234 no
C26 C25 H25 119.216 no
C25 C26 H26 120.856 no
C27 C26 H26 120.858 no
C22 C27 H27 118.398 no
C26 C27 H27 118.402 no
N2 C28 H28 116.083 no
C22 C28 H28 116.080 no
N2 C29 H29A 109.185 no
N2 C29 H29B 109.175 no
C30 C29 H29A 109.190 no
C30 C29 H29B 109.178 no
H29A C29 H29B 107.892 no
C29 C30 H30A 109.524 no
C29 C30 H30B 109.531 no
C31 C30 H30A 109.541 no
C31 C30 H30B 109.539 no
H30A C30 H30B 108.085 no
C30 C31 H31A 109.143 no
C30 C31 H31B 109.139 no
C32 C31 H31A 109.142 no
C32 C31 H31B 109.142 no
H31A C31 H31B 107.865 no
C31 C32 H32A 108.137 no
C31 C32 H32B 108.135 no
C33 C32 H32A 108.141 no
C33 C32 H32B 108.132 no
H32A C32 H32B 107.316 no
C32 C33 H33A 108.365 no
C32 C33 H33B 108.383 no
C34 C33 H33A 108.370 no
C34 C33 H33B 108.373 no
H33A C33 H33B 107.445 no
C33 C34 H34A 108.307 no
C33 C34 H34B 108.299 no
C35 C34 H34A 108.312 no
C35 C34 H34B 108.303 no
H34A C34 H34B 107.397 no
N4 C35 H35A 109.283 no
N4 C35 H35B 109.305 no
C34 C35 H35A 109.295 no
C34 C35 H35B 109.301 no
H35A C35 H35B 107.954 no
C37 C38 H38 120.336 no
C39 C38 H38 120.330 no
C38 C39 H39 119.087 no
C40 C39 H39 119.083 no
C39 C40 H40 120.731 no
C41 C40 H40 120.716 no
C36 C41 H41 118.982 no
C40 C41 H41 118.987 no
N4 C42 H42 116.522 no
C36 C42 H42 116.505 no

loop_
_geom_bond_atom_site_label_1
_geom_bond_atom_site_label_2
_geom_bond_distance
_geom_bond_publ_flag
Pt1 O1 1.985(9) yes
Pt1 O2 2.011(9) yes
Pt1 N1 2.006(11) yes
Pt1 N2 2.022(11) yes
Pt2 O3 2.004(8) yes
Pt2 O4 1.971(9) yes
Pt2 N3 2.020(10) yes
Pt2 N4 1.999(10) yes
O1 C2 1.325(15) yes
O2 C23 1.301(16) yes
O3 C16 1.298(16) yes
O4 C37 1.319(16) yes
N1 C7 1.295(18) yes
N1 C8 1.488(16) yes
N2 C28 1.305(19) yes
N2 C29 1.474(15) yes
N3 C14 1.493(15) yes
N3 C21 1.293(18) yes
N4 C35 1.471(16) yes
N4 C42 1.302(18) yes
C1 C2 1.360(19) yes
C1 C6 1.41(2) yes
C1 C7 1.474(19) yes
C2 C3 1.406(19) yes
C3 C4 1.37(2) yes
C4 C5 1.38(2) yes
C5 C6 1.36(2) yes
C8 C9 1.516(17) yes
C9 C10 1.51(2) yes
C10 C11 1.537(18) yes
C11 C12 1.511(18) yes
C12 C13 1.524(17) yes
C13 C14 1.506(19) yes
C15 C16 1.406(19) yes
C15 C20 1.410(19) yes
C15 C21 1.422(19) yes
C16 C17 1.413(19) yes
C17 C18 1.36(3) yes
C18 C19 1.39(2) yes
C19 C20 1.333(19) yes
C22 C23 1.40(2) yes
C22 C27 1.38(2) yes
C22 C28 1.445(19) yes
C23 C24 1.412(19) yes
C24 C25 1.382(19) yes
C25 C26 1.36(2) yes
C26 C27 1.37(2) yes
C29 C30 1.546(17) yes
C30 C31 1.504(17) yes
C31 C32 1.527(16) yes
C32 C33 1.472(18) yes
C33 C34 1.536(17) yes
C34 C35 1.517(19) yes
C36 C37 1.40(2) yes
C36 C41 1.409(19) yes
C36 C42 1.46(2) yes
C37 C38 1.42(2) yes
C38 C39 1.39(2) yes
C39 C40 1.39(2) yes
C40 C41 1.36(3) yes
C3 H3 0.950 no
C4 H4 0.950 no
C5 H5 0.950 no
C6 H6 0.950 no
C7 H7 0.950 no
C8 H8A 0.990 no
C8 H8B 0.990 no
C9 H9A 0.990 no
C9 H9B 0.990 no
C10 H10A 0.990 no
C10 H10B 0.990 no
C11 H11A 0.990 no
C11 H11B 0.990 no
C12 H12A 0.990 no
C12 H12B 0.990 no
C13 H13A 0.990 no
C13 H13B 0.990 no
C14 H14A 0.990 no
C14 H14B 0.990 no
C17 H17 0.950 no
C18 H18 0.950 no
C19 H19 0.950 no
C20 H20 0.950 no
C21 H21 0.950 no
C24 H24 0.950 no
C25 H25 0.950 no
C26 H26 0.950 no
C27 H27 0.950 no
C28 H28 0.950 no
C29 H29A 0.990 no
C29 H29B 0.990 no
C30 H30A 0.990 no
C30 H30B 0.990 no
C31 H31A 0.990 no
C31 H31B 0.990 no
C32 H32A 0.990 no
C32 H32B 0.990 no
C33 H33A 0.990 no
C33 H33B 0.990 no
C34 H34A 0.990 no
C34 H34B 0.990 no
C35 H35A 0.990 no
C35 H35B 0.990 no
C38 H38 0.950 no
C39 H39 0.950 no
C40 H40 0.950 no
C41 H41 0.950 no
C42 H42 0.950 no

loop_
_geom_contact_atom_site_label_1
_geom_contact_atom_site_label_2
_geom_contact_distance
_geom_contact_publ_flag
_geom_contact_site_symmetry_2
Pt1 C1 3.331(13) no .
Pt1 C22 3.329(14) no .
Pt1 C30 3.530(14) no .
Pt2 C13 3.488(12) no .
Pt2 C15 3.347(14) no .
Pt2 C36 3.336(15) no .
O1 C4 3.599(17) no .
O1 C7 2.952(16) no .
O1 C29 2.767(16) no .
O1 C30 2.988(18) no .
O1 C31 3.598(16) no .
O2 C8 2.855(17) no .
O2 C11 3.403(15) no .
O2 C25 3.564(16) no .
O2 C28 2.974(18) no .
O3 C18 3.582(18) no .
O3 C21 2.952(16) no .
O3 C32 3.319(16) no .
O3 C35 2.817(17) no .
O4 C13 3.044(14) no .
O4 C14 2.760(16) no .
O4 C42 2.959(18) no .
N1 C2 3.025(17) no .
N1 C10 3.077(17) no .
N2 C23 3.042(17) no .
N3 C16 2.993(16) no .
N4 C33 3.110(16) no .
N4 C37 3.016(18) no .
C1 C4 2.768(19) no .
C2 C5 2.805(18) no .
C3 C6 2.71(2) no .
C7 C9 3.030(19) no .
C8 C11 3.268(19) no .
C10 C13 3.13(2) no .
C13 C21 3.358(19) no .
C15 C18 2.77(2) no .
C16 C19 2.825(19) no .
C17 C20 2.71(2) no .
C22 C25 2.771(19) no .
C23 C26 2.797(19) no .
C24 C27 2.73(2) no .
C28 C30 3.393(18) no .
C30 C33 3.068(18) no .
C32 C35 3.215(17) no .
C34 C42 3.03(2) no .
C36 C39 2.77(2) no .
C37 C40 2.82(2) no .
C38 C41 2.77(2) no .
Pt1 Pt2 3.5555(12) no 1_655
Pt2 Pt1 3.5555(12) no 1_455
O2 N3 3.406(13) no 1_655
O4 N1 3.563(13) no 1_455
N1 O4 3.563(13) no 1_655
N1 C37 3.596(17) no 1_655
N2 C15 3.453(15) no 1_655
N2 C16 3.475(16) no 1_655
N3 O2 3.406(13) no 1_455
N3 C23 3.491(16) no 1_455
N4 C1 3.378(15) no 1_455
C1 N4 3.378(15) no 1_655
C1 C42 3.249(18) no 1_655
C6 C42 3.320(18) no 1_655
C7 C36 3.271(19) no 1_655
C7 C37 3.544(18) no 1_655
C7 C42 3.361(19) no 1_655
C8 C37 3.592(19) no 1_655
C15 N2 3.453(15) no 1_455
C15 C22 3.477(19) no 1_455
C15 C28 3.334(18) no 1_455
C16 N2 3.475(16) no 1_455
C17 C29 3.599(18) no 1_455
C19 C34 3.565(18) no 4_565
C20 C22 3.462(18) no 1_455
C20 C25 3.571(16) no 3_766
C20 C27 3.566(19) no 1_455
C20 C28 3.249(16) no 1_455
C21 C22 3.34(2) no 1_455
C21 C23 3.315(19) no 1_455
C21 C26 3.494(19) no 3_766
C22 C15 3.477(19) no 1_655
C22 C20 3.462(18) no 1_655
C22 C21 3.34(2) no 1_655
C23 N3 3.491(16) no 1_655
C23 C21 3.315(19) no 1_655
C25 C20 3.571(16) no 3_766
C26 C21 3.494(19) no 3_766
C27 C20 3.566(19) no 1_655
C27 C27 3.505(18) no 3_766
C27 C28 3.59(2) no 3_766
C28 C15 3.334(18) no 1_655
C28 C20 3.249(16) no 1_655
C28 C27 3.59(2) no 3_766
C29 C17 3.599(18) no 1_655
C34 C19 3.565(18) no 4_564
C36 C7 3.271(19) no 1_455
C37 N1 3.596(17) no 1_455
C37 C7 3.544(18) no 1_455
C37 C8 3.592(19) no 1_455
C41 C41 3.372(17) no 3_665
C42 C1 3.249(18) no 1_455
C42 C6 3.320(18) no 1_455
C42 C7 3.361(19) no 1_455
Pt1 H8A 3.0192 no .
Pt1 H10B 3.1213 no .
Pt1 H11B 3.5100 no .
Pt1 H29A 3.1375 no .
Pt1 H30A 3.0202 no .
Pt2 H13B 2.9631 no .
Pt2 H14A 3.1054 no .
Pt2 H32A 3.5529 no .
Pt2 H33A 3.2141 no .
Pt2 H35A 2.9770 no .
O1 H3 2.5038 no .
O1 H29A 2.3754 no .
O1 H30A 2.4770 no .
O1 H31A 3.2144 no .
O1 H33A 3.5902 no .
O1 H33B 3.3237 no .
O2 H8A 2.1686 no .
O2 H8B 3.5765 no .
O2 H10B 3.4844 no .
O2 H11B 2.4963 no .
O2 H24 2.4753 no .
O3 H17 2.4811 no .
O3 H32A 2.3939 no .
O3 H33A 3.4137 no .
O3 H35A 2.1152 no .
O3 H35B 3.5345 no .
O4 H10A 3.3591 no .
O4 H12B 3.2763 no .
O4 H13B 2.5580 no .
O4 H14A 2.3098 no .
O4 H38 2.5180 no .
N1 H9A 2.6774 no .
N1 H9B 3.3191 no .
N1 H10B 2.7010 no .
N2 H30A 2.6050 no .
N2 H30B 2.8292 no .
N3 H13A 2.7616 no .
N3 H13B 2.5507 no .
N4 H32A 3.5543 no .
N4 H33A 2.7606 no .
N4 H34A 3.3040 no .
N4 H34B 2.6349 no .
C1 H3 3.2314 no .
C1 H5 3.2884 no .
C2 H4 3.2752 no .
C2 H6 3.2337 no .
C2 H7 3.3208 no .
C2 H29A 3.4857 no .
C2 H30A 3.4263 no .
C2 H33B 3.2093 no .
C3 H5 3.2533 no .
C3 H31A 3.4731 no .
C3 H33B 2.8833 no .
C4 H6 3.2040 no .
C4 H33B 3.5895 no .
C5 H3 3.2442 no .
C6 H4 3.2069 no .
C6 H7 2.5550 no .
C7 H6 2.5586 no .
C7 H8A 3.1368 no .
C7 H8B 2.4793 no .
C7 H9A 2.7762 no .
C7 H10B 3.3831 no .
C8 H7 2.3772 no .
C8 H10A 3.3908 no .
C8 H10B 2.7226 no .
C8 H11A 3.4208 no .
C8 H11B 3.0702 no .
C9 H7 2.9148 no .
C9 H11A 2.6654 no .
C9 H11B 2.8574 no .
C10 H8A 2.8005 no .
C10 H8B 3.4056 no .
C10 H12A 3.4027 no .
C10 H12B 2.7768 no .
C10 H13B 2.7138 no .
C11 H8A 2.9872 no .
C11 H9A 3.3848 no .
C11 H9B 2.6918 no .
C11 H13A 2.8758 no .
C11 H13B 2.6569 no .
C12 H10A 2.6717 no .
C12 H10B 2.8632 no .
C12 H14A 2.5941 no .
C12 H14B 2.8047 no .
C13 H10A 3.2436 no .
C13 H10B 2.9197 no .
C13 H11A 3.3852 no .
C13 H11B 2.7597 no .
C13 H21 3.4506 no .
C14 H12A 2.7992 no .
C14 H12B 2.5694 no .
C14 H21 2.4633 no .
C15 H17 3.2512 no .
C15 H19 3.2685 no .
C16 H18 3.2894 no .
C16 H20 3.2781 no .
C16 H21 3.2967 no .
C16 H32A 2.9935 no .
C16 H35A 3.2351 no .
C17 H19 3.2441 no .
C17 H32A 3.2969 no .
C18 H20 3.1971 no .
C19 H17 3.2355 no .
C20 H18 3.1981 no .
C20 H21 2.5336 no .
C21 H13A 3.3235 no .
C21 H13B 3.5902 no .
C21 H14A 3.0822 no .
C21 H14B 2.4618 no .
C21 H20 2.5717 no .
C22 H24 3.2783 no .
C22 H26 3.2728 no .
C23 H8A 3.2923 no .
C23 H11B 2.9974 no .
C23 H25 3.2720 no .
C23 H27 3.2405 no .
C23 H28 3.3206 no .
C24 H11B 3.4246 no .
C24 H26 3.2549 no .
C25 H27 3.1966 no .
C26 H24 3.2477 no .
C27 H25 3.2025 no .
C27 H28 2.5279 no .
C28 H27 2.5364 no .
C28 H29A 3.0702 no .
C28 H29B 2.4326 no .
C28 H30B 3.3807 no .
C29 H28 2.4554 no .
C29 H31A 2.5755 no .
C29 H31B 2.8026 no .
C30 H28 3.4382 no .
C30 H32A 2.7217 no .
C30 H32B 3.3511 no .
C30 H33A 2.8063 no .
C30 H33B 3.2316 no .
C31 H3 3.5754 no .
C31 H29A 2.5848 no .
C31 H29B 2.8169 no .
C31 H33A 2.8076 no .
C31 H33B 2.6713 no .
C32 H30A 2.6076 no .
C32 H30B 2.8273 no .
C32 H34A 2.7066 no .
C32 H34B 3.3568 no .
C32 H35A 2.9059 no .
C33 H30A 2.6460 no .
C33 H30B 3.5257 no .
C33 H31A 2.7839 no .
C33 H31B 3.3732 no .
C33 H35A 2.7643 no .
C33 H35B 3.4162 no .
C34 H32A 2.7921 no .
C34 H32B 2.6529 no .
C34 H42 2.8851 no .
C35 H32A 2.9596 no .
C35 H32B 3.3977 no .
C35 H33A 2.7415 no .
C35 H33B 3.4013 no .
C35 H42 2.3786 no .
C36 H38 3.2866 no .
C36 H40 3.2828 no .
C37 H10A 3.3780 no .
C37 H13B 3.5776 no .
C37 H14A 3.4058 no .
C37 H39 3.2836 no .
C37 H41 3.2748 no .
C37 H42 3.3310 no .
C38 H10A 3.1842 no .
C38 H40 3.2826 no .
C39 H41 3.2225 no .
C40 H38 3.2806 no .
C41 H39 3.2192 no .
C41 H42 2.5559 no .
C42 H33A 3.4870 no .
C42 H34B 2.7431 no .
C42 H35A 3.1358 no .
C42 H35B 2.4774 no .
C42 H41 2.5739 no .
H3 H4 2.3072 no .
H3 H29A 3.3032 no .
H3 H31A 2.7328 no .
H3 H33B 2.7026 no .
H4 H5 2.3459 no .
H5 H6 2.3007 no .
H6 H7 2.3035 no .
H7 H8A 3.3037 no .
H7 H8B 2.2095 no .
H7 H9A 2.4709 no .
H8A H9A 2.8530 no .
H8A H9B 2.3563 no .
H8A H10B 2.9997 no .
H8A H11A 3.0700 no .
H8A H11B 2.5690 no .
H8A H24 3.1897 no .
H8B H9A 2.3434 no .
H8B H9B 2.3244 no .
H9A H10A 2.2481 no .
H9A H10B 2.3988 no .
H9A H11A 3.5242 no .
H9B H10A 2.3936 no .
H9B H10B 2.8391 no .
H9B H11A 2.4132 no .
H9B H11B 3.0910 no .
H10A H11A 2.4645 no .
H10A H11B 2.8573 no .
H10A H12A 3.5803 no .
H10A H12B 2.5164 no .
H10A H13B 2.7963 no .
H10A H38 2.9847 no .
H10B H11A 2.8574 no .
H10B H11B 2.3038 no .
H10B H12B 3.2111 no .
H10B H13A 3.2971 no .
H10B H13B 2.2718 no .
H11A H12A 2.3146 no .
H11A H12B 2.3396 no .
H11A H13B 3.5811 no .
H11B H12A 2.3388 no .
H11B H12B 2.8462 no .
H11B H13A 2.7301 no .
H11B H13B 2.8914 no .
H11B H24 3.3520 no .
H12A H13A 2.2905 no .
H12A H13B 2.8531 no .
H12A H14A 2.9831 no .
H12A H14B 2.7459 no .
H12B H13A 2.8512 no .
H12B H13B 2.4707 no .
H12B H14A 2.2723 no .
H12B H14B 2.9496 no .
H12B H38 2.8995 no .
H13A H14A 2.8500 no .
H13A H14B 2.2914 no .
H13A H21 3.2889 no .
H13B H14A 2.4530 no .
H13B H14B 2.8493 no .
H13B H30A 3.5599 no .
H14A H21 3.2066 no .
H14A H38 3.2269 no .
H14B H21 2.1400 no .
H17 H18 2.2944 no .
H17 H32A 3.0641 no .
H17 H35A 3.1532 no .
H18 H19 2.3459 no .
H19 H20 2.2709 no .
H20 H21 2.3090 no .
H24 H25 2.3226 no .
H25 H26 2.3140 no .
H26 H27 2.3063 no .
H27 H28 2.2839 no .
H28 H29A 3.2239 no .
H28 H29B 2.1252 no .
H28 H30B 3.2666 no .
H29A H30A 2.4967 no .
H29A H30B 2.8752 no .
H29A H31A 2.2644 no .
H29A H31B 2.9610 no .
H29B H30A 2.8761 no .
H29B H30B 2.3187 no .
H29B H31A 2.9742 no .
H29B H31B 2.7580 no .
H30A H31A 2.4546 no .
H30A H31B 2.8454 no .
H30A H32A 2.8562 no .
H30A H32B 3.5316 no .
H30A H33A 2.1520 no .
H30A H33B 2.7786 no .
H30B H31A 2.8444 no .
H30B H31B 2.2831 no .
H30B H32A 2.6737 no .
H30B H33A 3.1667 no .
H31A H32A 2.8604 no .
H31A H32B 2.3567 no .
H31A H33A 3.1706 no .
H31A H33B 2.5391 no .
H31B H32A 2.3469 no .
H31B H32B 2.3402 no .
H31B H33B 3.5719 no .
H32A H33A 2.2601 no .
H32A H33B 2.8090 no .
H32A H34A 3.0586 no .
H32A H35A 2.4179 no .
H32B H33A 2.8084 no .
H32B H33B 2.3778 no .
H32B H34A 2.4371 no .
H32B H34B 3.5119 no .
H32B H35A 3.0389 no .
H33A H34A 2.8610 no .
H33A H34B 2.4042 no .
H33A H35A 2.9703 no .
H33B H34A 2.4035 no .
H33B H34B 2.2886 no .
H34A H35A 2.3875 no .
H34A H35B 2.3034 no .
H34A H42 3.5467 no .
H34B H35A 2.8558 no .
H34B H35B 2.3771 no .
H34B H42 2.4224 no .
H35A H42 3.3116 no .
H35B H42 2.2275 no .
H38 H39 2.3307 no .
H39 H40 2.3357 no .
H40 H41 2.3089 no .
H41 H42 2.3230 no .
O2 H14A 3.3918 no 1_655
O4 H8B 3.2743 no 1_455
N3 H26 3.4809 no 3_766
C1 H35B 3.2942 no 1_655
C1 H40 3.3519 no 3_665
C1 H42 3.3497 no 1_655
C2 H35A 3.5767 no 1_655
C2 H35B 3.1718 no 1_655
C3 H11A 3.1707 no 2_755
C3 H12A 3.4777 no 2_755
C3 H24 3.4779 no 2_755
C3 H35A 3.5964 no 1_655
C3 H35B 2.9993 no 1_655
C4 H19 3.5062 no 4_664
C4 H25 3.4702 no 2_755
C4 H35B 3.0310 no 1_655
C5 H9A 3.2585 no 3_765
C5 H9B 3.3691 no 3_765
C5 H18 3.3014 no 4_664
C5 H19 3.5965 no 4_664
C5 H29B 3.3242 no 4_564
C5 H35B 3.1954 no 1_655
C5 H42 3.4982 no 1_655
C6 H7 3.3498 no 3_765
C6 H9A 3.0281 no 3_765
C6 H35B 3.3008 no 1_655
C6 H40 3.4425 no 3_665
C6 H41 3.5999 no 1_655
C6 H42 3.0361 no 1_655
C7 H6 3.3586 no 3_765
C8 H6 3.5501 no 3_765
C8 H31A 3.1648 no 2_745
C8 H31B 3.1484 no 2_745
C9 H5 3.0948 no 3_765
C9 H6 3.1254 no 3_765
C9 H17 3.5407 no 2_645
C9 H18 3.3227 no 2_645
C9 H31A 3.3588 no 2_745
C9 H31B 3.5692 no 2_745
C9 H41 3.5202 no 3_665
C10 H17 3.0800 no 2_645
C10 H18 3.5946 no 2_645
C11 H3 3.0122 no 2_745
C11 H17 3.0356 no 2_645
C12 H17 3.2744 no 2_645
C12 H34A 3.4584 no 2_645
C12 H35A 3.1742 no 2_645
C13 H27 3.5235 no 3_766
C14 H20 3.5128 no 3_666
C14 H24 3.4755 no 1_455
C14 H32B 3.3465 no 2_645
C14 H34A 3.4467 no 2_645
C15 H26 3.3116 no 3_766
C16 H29A 3.3059 no 1_455
C17 H9B 3.4284 no 2_655
C17 H10A 3.2900 no 2_655
C17 H11A 3.3428 no 2_655
C17 H12B 3.5485 no 2_655
C17 H29A 3.0003 no 1_455
C17 H29B 3.5342 no 1_455
C17 H38 3.2958 no 2_655
C18 H5 3.3421 no 4_465
C18 H9B 3.3344 no 2_655
C18 H10A 3.4969 no 2_655
C18 H29A 3.4049 no 1_455
C18 H29B 3.3113 no 1_455
C18 H34B 3.5441 no 4_565
C18 H39 3.3511 no 2_655
C18 H42 3.5430 no 4_565
C19 H25 3.5055 no 3_766
C19 H28 3.3590 no 1_455
C19 H29B 3.5210 no 1_455
C19 H34A 3.0857 no 4_565
C19 H34B 3.2602 no 4_565
C19 H35B 3.2939 no 4_565
C20 H14B 3.3934 no 3_666
C20 H25 3.1974 no 3_766
C20 H27 3.4587 no 1_455
C20 H28 3.2417 no 1_455
C21 H26 3.0088 no 3_766
C22 H20 3.3028 no 1_655
C22 H21 3.2162 no 1_655
C22 H27 3.2316 no 3_766
C23 H14B 3.5738 no 1_655
C23 H21 3.2441 no 1_655
C24 H3 3.4069 no 2_745
C24 H4 3.1363 no 2_745
C24 H14A 3.4098 no 1_655
C24 H14B 3.1242 no 1_655
C24 H21 3.4222 no 1_655
C24 H33B 3.4651 no 2_745
C24 H34A 3.5428 no 2_745
C25 H4 2.9591 no 2_745
C25 H14B 3.5239 no 1_655
C25 H20 3.3594 no 3_766
C25 H21 3.5661 no 1_655
C26 H4 3.5628 no 2_745
C26 H13A 3.4164 no 3_766
C26 H21 3.5744 no 1_655
C26 H21 3.2230 no 3_766
C26 H28 3.1106 no 3_766
C26 H30B 3.2070 no 3_766
C27 H13A 3.2707 no 3_766
C27 H20 3.0649 no 1_655
C27 H21 3.3990 no 1_655
C27 H27 3.2025 no 3_766
C27 H28 3.1969 no 3_766
C28 H20 3.4218 no 1_655
C28 H26 3.4677 no 3_766
C28 H27 3.3377 no 3_766
C29 H5 3.4231 no 4_565
C29 H9B 3.3248 no 2_755
C30 H26 3.3042 no 3_766
C31 H8A 3.1535 no 2_755
C31 H8B 3.3476 no 2_755
C31 H9B 3.2807 no 2_755
C31 H38 3.4213 no 2_655
C32 H12B 3.3940 no 2_655
C32 H14A 3.4652 no 2_655
C32 H24 3.3424 no 2_755
C32 H38 3.2432 no 2_655
C33 H24 3.2010 no 2_755
C33 H40 3.5791 no 3_665
C34 H12A 3.5100 no 2_655
C34 H19 2.9428 no 4_564
C34 H24 3.4857 no 2_755
C35 H12A 3.1261 no 2_655
C35 H12B 3.4625 no 2_655
C35 H19 3.1179 no 4_564
C36 H6 3.5678 no 1_455
C36 H7 3.0207 no 1_455
C36 H8B 3.4990 no 1_455
C36 H41 3.5481 no 3_665
C37 H7 3.3657 no 1_455
C37 H8B 2.9045 no 1_455
C38 H8B 2.8201 no 1_455
C38 H17 3.5317 no 2_645
C38 H31B 3.2282 no 2_645
C39 H8B 3.3045 no 1_455
C39 H18 3.5739 no 2_645
C39 H34B 3.2573 no 3_665
C40 H34B 3.2977 no 3_665
C40 H42 3.5011 no 3_665
C41 H6 3.3205 no 1_455
C41 H7 3.1732 no 1_455
C41 H9A 3.4738 no 3_665
C41 H41 3.4508 no 3_665
C42 H6 3.3526 no 1_455
C42 H7 3.4293 no 1_455
C42 H40 3.4746 no 3_665
H3 C11 3.0122 no 2_755
H3 C24 3.4069 no 2_755
H3 H11A 2.3952 no 2_755
H3 H11B 2.8255 no 2_755
H3 H12A 3.1453 no 2_755
H3 H24 2.9271 no 2_755
H3 H35B 3.4236 no 1_655
H4 C24 3.1363 no 2_755
H4 C25 2.9591 no 2_755
H4 C26 3.5628 no 2_755
H4 H12A 3.4478 no 2_755
H4 H19 3.3763 no 4_664
H4 H24 3.2414 no 2_755
H4 H25 2.9593 no 2_755
H4 H28 3.1508 no 4_564
H4 H29B 3.1965 no 4_564
H4 H35B 3.4861 no 1_655
H5 C9 3.0948 no 3_765
H5 C18 3.3421 no 4_664
H5 C29 3.4231 no 4_564
H5 H8B 3.2383 no 3_765
H5 H9A 2.8022 no 3_765
H5 H9B 2.5485 no 3_765
H5 H18 2.8851 no 4_664
H5 H19 3.5349 no 4_664
H5 H29A 3.5721 no 4_564
H5 H29B 2.5325 no 4_564
H5 H31B 3.2762 no 4_564
H6 C7 3.3586 no 3_765
H6 C8 3.5501 no 3_765
H6 C9 3.1254 no 3_765
H6 C36 3.5678 no 1_655
H6 C41 3.3205 no 1_655
H6 C42 3.3526 no 1_655
H6 H6 3.5388 no 3_765
H6 H7 2.5056 no 3_765
H6 H8B 3.1647 no 3_765
H6 H9A 2.2866 no 3_765
H6 H9B 3.3061 no 3_765
H6 H41 2.9569 no 1_655
H6 H42 3.0402 no 1_655
H7 C6 3.3498 no 3_765
H7 C36 3.0207 no 1_655
H7 C37 3.3657 no 1_655
H7 C41 3.1732 no 1_655
H7 C42 3.4293 no 1_655
H7 H6 2.5056 no 3_765
H7 H7 3.2627 no 3_765
H7 H41 3.4793 no 1_655
H8A C31 3.1535 no 2_745
H8A H14A 3.5526 no 1_655
H8A H31A 2.5854 no 2_745
H8A H31B 2.9192 no 2_745
H8A H32B 3.2549 no 2_745
H8B O4 3.2743 no 1_655
H8B C31 3.3476 no 2_745
H8B C36 3.4990 no 1_655
H8B C37 2.9045 no 1_655
H8B C38 2.8201 no 1_655
H8B C39 3.3045 no 1_655
H8B H5 3.2383 no 3_765
H8B H6 3.1647 no 3_765
H8B H31A 3.1692 no 2_745
H8B H31B 2.6550 no 2_745
H8B H38 3.0285 no 1_655
H9A C5 3.2585 no 3_765
H9A C6 3.0281 no 3_765
H9A C41 3.4738 no 3_665
H9A H5 2.8022 no 3_765
H9A H6 2.2866 no 3_765
H9A H18 3.0480 no 2_645
H9A H41 2.6635 no 3_665
H9B C5 3.3691 no 3_765
H9B C17 3.4284 no 2_645
H9B C18 3.3344 no 2_645
H9B C29 3.3248 no 2_745
H9B C31 3.2807 no 2_745
H9B H5 2.5485 no 3_765
H9B H6 3.3061 no 3_765
H9B H17 3.0498 no 2_645
H9B H18 2.8795 no 2_645
H9B H29A 2.7783 no 2_745
H9B H29B 3.0505 no 2_745
H9B H31A 2.7390 no 2_745
H9B H31B 2.9774 no 2_745
H10A C17 3.2900 no 2_645
H10A C18 3.4969 no 2_645
H10A H17 2.5300 no 2_645
H10A H18 2.9759 no 2_645
H10A H41 3.1850 no 3_665
H10B H41 3.5991 no 3_665
H11A C3 3.1707 no 2_745
H11A C17 3.3428 no 2_645
H11A H3 2.3952 no 2_745
H11A H17 2.5681 no 2_645
H11A H29A 2.9369 no 2_745
H11A H31A 2.9915 no 2_745
H11A H35A 3.3640 no 2_645
H11B H3 2.8255 no 2_745
H11B H31A 3.5336 no 2_745
H12A C3 3.4777 no 2_745
H12A C34 3.5100 no 2_645
H12A C35 3.1261 no 2_645
H12A H3 3.1453 no 2_745
H12A H4 3.4478 no 2_745
H12A H19 3.0210 no 3_666
H12A H34A 2.9161 no 2_645
H12A H35A 2.7395 no 2_645
H12A H35B 2.8068 no 2_645
H12B C17 3.5485 no 2_645
H12B C32 3.3940 no 2_645
H12B C35 3.4625 no 2_645
H12B H17 2.6342 no 2_645
H12B H32A 3.1244 no 2_645
H12B H32B 2.7652 no 2_645
H12B H34A 3.1603 no 2_645
H12B H35A 2.7505 no 2_645
H12B H35B 3.5936 no 2_645
H13A C26 3.4164 no 3_766
H13A C27 3.2707 no 3_766
H13A H26 2.9010 no 3_766
H13A H27 2.5763 no 3_766
H14A O2 3.3918 no 1_455
H14A C24 3.4098 no 1_455
H14A C32 3.4652 no 2_645
H14A H8A 3.5526 no 1_455
H14A H24 3.0579 no 1_455
H14A H32B 2.4815 no 2_645
H14A H34A 3.1858 no 2_645
H14B C20 3.3934 no 3_666
H14B C23 3.5738 no 1_455
H14B C24 3.1242 no 1_455
H14B C25 3.5239 no 1_455
H14B H19 3.3569 no 3_666
H14B H20 2.5809 no 3_666
H14B H24 3.0770 no 1_455
H14B H32B 3.4330 no 2_645
H14B H34A 2.8904 no 2_645
H17 C9 3.5407 no 2_655
H17 C10 3.0800 no 2_655
H17 C11 3.0356 no 2_655
H17 C12 3.2744 no 2_655
H17 C38 3.5317 no 2_655
H17 H9B 3.0498 no 2_655
H17 H10A 2.5300 no 2_655
H17 H11A 2.5681 no 2_655
H17 H12B 2.6342 no 2_655
H17 H29A 3.0699 no 1_455
H17 H38 2.8525 no 2_655
H18 C5 3.3014 no 4_465
H18 C9 3.3227 no 2_655
H18 C10 3.5946 no 2_655
H18 C39 3.5739 no 2_655
H18 H5 2.8851 no 4_465
H18 H9A 3.0480 no 2_655
H18 H9B 2.8795 no 2_655
H18 H10A 2.9759 no 2_655
H18 H29B 3.5269 no 1_455
H18 H34B 3.3370 no 4_565
H18 H35B 3.3849 no 4_565
H18 H39 3.2667 no 2_655
H18 H41 3.5331 no 4_565
H18 H42 2.7685 no 4_565
H19 C4 3.5062 no 4_465
H19 C5 3.5965 no 4_465
H19 C34 2.9428 no 4_565
H19 C35 3.1179 no 4_565
H19 H4 3.3763 no 4_465
H19 H5 3.5349 no 4_465
H19 H12A 3.0210 no 3_666
H19 H14B 3.3569 no 3_666
H19 H28 3.5234 no 1_455
H19 H34A 2.4530 no 4_565
H19 H34B 2.8516 no 4_565
H19 H35B 2.4527 no 4_565
H19 H42 3.4867 no 4_565
H20 C14 3.5128 no 3_666
H20 C22 3.3028 no 1_455
H20 C25 3.3594 no 3_766
H20 C27 3.0649 no 1_455
H20 C28 3.4218 no 1_455
H20 H14B 2.5809 no 3_666
H20 H21 2.8493 no 3_666
H20 H25 3.2082 no 3_766
H20 H27 2.9417 no 1_455
H20 H28 3.3747 no 1_455
H20 H34A 3.5602 no 4_565
H21 C22 3.2162 no 1_455
H21 C23 3.2441 no 1_455
H21 C24 3.4222 no 1_455
H21 C25 3.5661 no 1_455
H21 C26 3.5744 no 1_455
H21 C26 3.2230 no 3_766
H21 C27 3.3990 no 1_455
H21 H20 2.8493 no 3_666
H21 H21 3.0714 no 3_666
H21 H26 2.9760 no 3_766
H24 C3 3.4779 no 2_745
H24 C14 3.4755 no 1_655
H24 C32 3.3424 no 2_745
H24 C33 3.2010 no 2_745
H24 C34 3.4857 no 2_745
H24 H3 2.9271 no 2_745
H24 H4 3.2414 no 2_745
H24 H14A 3.0579 no 1_655
H24 H14B 3.0770 no 1_655
H24 H31A 3.2407 no 2_745
H24 H32B 2.8152 no 2_745
H24 H33B 2.6122 no 2_745
H24 H34A 2.9380 no 2_745
H25 C4 3.4702 no 2_745
H25 C19 3.5055 no 3_766
H25 C20 3.1974 no 3_766
H25 H4 2.9593 no 2_745
H25 H20 3.2082 no 3_766
H25 H33B 3.5431 no 2_745
H25 H34A 3.2463 no 2_745
H25 H34B 3.4187 no 2_745
H25 H39 3.2539 no 4_655
H26 N3 3.4809 no 3_766
H26 C15 3.3116 no 3_766
H26 C21 3.0088 no 3_766
H26 C28 3.4677 no 3_766
H26 C30 3.3042 no 3_766
H26 H13A 2.9010 no 3_766
H26 H21 2.9760 no 3_766
H26 H28 3.0959 no 3_766
H26 H29B 3.5647 no 3_766
H26 H30B 2.3881 no 3_766
H27 C13 3.5235 no 3_766
H27 C20 3.4587 no 1_655
H27 C22 3.2316 no 3_766
H27 C27 3.2025 no 3_766
H27 C28 3.3377 no 3_766
H27 H13A 2.5763 no 3_766
H27 H20 2.9417 no 1_655
H27 H27 3.1667 no 3_766
H27 H28 3.2038 no 3_766
H28 C19 3.3590 no 1_655
H28 C20 3.2417 no 1_655
H28 C26 3.1106 no 3_766
H28 C27 3.1969 no 3_766
H28 H4 3.1508 no 4_565
H28 H19 3.5234 no 1_655
H28 H20 3.3747 no 1_655
H28 H26 3.0959 no 3_766
H28 H27 3.2038 no 3_766
H29A C16 3.3059 no 1_655
H29A C17 3.0003 no 1_655
H29A C18 3.4049 no 1_655
H29A H5 3.5721 no 4_565
H29A H9B 2.7783 no 2_755
H29A H11A 2.9369 no 2_755
H29A H17 3.0699 no 1_655
H29B C5 3.3242 no 4_565
H29B C17 3.5342 no 1_655
H29B C18 3.3113 no 1_655
H29B C19 3.5210 no 1_655
H29B H4 3.1965 no 4_565
H29B H5 2.5325 no 4_565
H29B H9B 3.0505 no 2_755
H29B H18 3.5269 no 1_655
H29B H26 3.5647 no 3_766
H30B C26 3.2070 no 3_766
H30B H26 2.3881 no 3_766
H31A C8 3.1648 no 2_755
H31A C9 3.3588 no 2_755
H31A H8A 2.5854 no 2_755
H31A H8B 3.1692 no 2_755
H31A H9B 2.7390 no 2_755
H31A H11A 2.9915 no 2_755
H31A H11B 3.5336 no 2_755
H31A H24 3.2407 no 2_755
H31B C8 3.1484 no 2_755
H31B C9 3.5692 no 2_755
H31B C38 3.2282 no 2_655
H31B H5 3.2762 no 4_565
H31B H8A 2.9192 no 2_755
H31B H8B 2.6550 no 2_755
H31B H9B 2.9774 no 2_755
H31B H38 2.7255 no 2_655
H31B H39 3.4536 no 2_655
H32A H12B 3.1244 no 2_655
H32A H38 3.0011 no 2_655
H32B C14 3.3465 no 2_655
H32B H8A 3.2549 no 2_755
H32B H12B 2.7652 no 2_655
H32B H14A 2.4815 no 2_655
H32B H14B 3.4330 no 2_655
H32B H24 2.8152 no 2_755
H32B H38 2.8368 no 2_655
H33A H40 3.2045 no 3_665
H33B C24 3.4651 no 2_755
H33B H24 2.6122 no 2_755
H33B H25 3.5431 no 2_755
H33B H40 3.3547 no 3_665
H34A C12 3.4584 no 2_655
H34A C14 3.4467 no 2_655
H34A C19 3.0857 no 4_564
H34A C24 3.5428 no 2_755
H34A H12A 2.9161 no 2_655
H34A H12B 3.1603 no 2_655
H34A H14A 3.1858 no 2_655
H34A H14B 2.8904 no 2_655
H34A H19 2.4530 no 4_564
H34A H20 3.5602 no 4_564
H34A H24 2.9380 no 2_755
H34A H25 3.2463 no 2_755
H34B C18 3.5441 no 4_564
H34B C19 3.2602 no 4_564
H34B C39 3.2573 no 3_665
H34B C40 3.2977 no 3_665
H34B H18 3.3370 no 4_564
H34B H19 2.8516 no 4_564
H34B H25 3.4187 no 2_755
H34B H39 2.7301 no 3_665
H34B H40 2.8552 no 3_665
H35A C2 3.5767 no 1_455
H35A C3 3.5964 no 1_455
H35A C12 3.1742 no 2_655
H35A H11A 3.3640 no 2_655
H35A H12A 2.7395 no 2_655
H35A H12B 2.7505 no 2_655
H35B C1 3.2942 no 1_455
H35B C2 3.1718 no 1_455
H35B C3 2.9993 no 1_455
H35B C4 3.0310 no 1_455
H35B C5 3.1954 no 1_455
H35B C6 3.3008 no 1_455
H35B C19 3.2939 no 4_564
H35B H3 3.4236 no 1_455
H35B H4 3.4861 no 1_455
H35B H12A 2.8068 no 2_655
H35B H12B 3.5936 no 2_655
H35B H18 3.3849 no 4_564
H35B H19 2.4527 no 4_564
H38 C17 3.2958 no 2_645
H38 C31 3.4213 no 2_645
H38 C32 3.2432 no 2_645
H38 H8B 3.0285 no 1_455
H38 H17 2.8525 no 2_645
H38 H31B 2.7255 no 2_645
H38 H32A 3.0011 no 2_645
H38 H32B 2.8368 no 2_645
H39 C18 3.3511 no 2_645
H39 H18 3.2667 no 2_645
H39 H25 3.2539 no 4_454
H39 H31B 3.4536 no 2_645
H39 H34B 2.7301 no 3_665
H40 C1 3.3519 no 3_665
H40 C6 3.4425 no 3_665
H40 C33 3.5791 no 3_665
H40 C42 3.4746 no 3_665
H40 H33A 3.2045 no 3_665
H40 H33B 3.3547 no 3_665
H40 H34B 2.8552 no 3_665
H40 H42 3.4637 no 3_665
H41 C6 3.5999 no 1_455
H41 C9 3.5202 no 3_665
H41 C36 3.5481 no 3_665
H41 C41 3.4508 no 3_665
H41 H6 2.9569 no 1_455
H41 H7 3.4793 no 1_455
H41 H9A 2.6635 no 3_665
H41 H10A 3.1850 no 3_665
H41 H10B 3.5991 no 3_665
H41 H18 3.5331 no 4_564
H42 C1 3.3497 no 1_455
H42 C5 3.4982 no 1_455
H42 C6 3.0361 no 1_455
H42 C18 3.5430 no 4_564
H42 C40 3.5011 no 3_665
H42 H6 3.0402 no 1_455
H42 H18 2.7685 no 4_564
H42 H19 3.4867 no 4_564
H42 H40 3.4637 no 3_665

loop_
_geom_torsion_atom_site_label_1
_geom_torsion_atom_site_label_2
_geom_torsion_atom_site_label_3
_geom_torsion_atom_site_label_4
_geom_torsion
_geom_torsion_publ_flag
O1 Pt1 N1 C7 6.9(8) no
O1 Pt1 N1 C8 -168.7(7) no
N1 Pt1 O1 C2 -8.6(7) no
O1 Pt1 N2 C28 -174.3(8) no
O1 Pt1 N2 C29 11.1(7) no
N2 Pt1 O1 C2 176.0(7) no
O2 Pt1 N1 C7 -168.0(8) no
O2 Pt1 N1 C8 16.4(7) no
N1 Pt1 O2 C23 176.6(8) no
O2 Pt1 N2 C28 0.6(8) no
O2 Pt1 N2 C29 -174.0(7) no
N2 Pt1 O2 C23 -7.9(8) no
O3 Pt2 N3 C14 -168.8(6) no
O3 Pt2 N3 C21 9.5(7) no
N3 Pt2 O3 C16 -13.3(7) no
O3 Pt2 N4 C35 11.0(7) no
O3 Pt2 N4 C42 -169.1(8) no
N4 Pt2 O3 C16 170.2(7) no
O4 Pt2 N3 C14 13.8(6) no
O4 Pt2 N3 C21 -168.0(7) no
N3 Pt2 O4 C37 170.8(8) no
O4 Pt2 N4 C35 -171.5(7) no
O4 Pt2 N4 C42 8.3(8) no
N4 Pt2 O4 C37 -12.6(8) no
Pt1 O1 C2 C1 4.9(16) no
Pt1 O1 C2 C3 -172.8(6) no
Pt1 O2 C23 C22 8.0(17) no
Pt1 O2 C23 C24 -170.4(6) no
Pt2 O3 C16 C15 10.7(16) no
Pt2 O3 C16 C17 -171.5(6) no
Pt2 O4 C37 C36 10.6(17) no
Pt2 O4 C37 C38 -170.8(6) no
Pt1 N1 C7 C1 -2.0(17) no
Pt1 N1 C8 C9 99.6(10) no
C7 N1 C8 C9 -76.4(13) no
C8 N1 C7 C1 173.9(10) no
Pt1 N2 C28 C22 7.2(17) no
Pt1 N2 C29 C30 66.9(11) no
C28 N2 C29 C30 -108.0(11) no
C29 N2 C28 C22 -178.1(10) no
Pt2 N3 C14 C13 69.3(10) no
Pt2 N3 C21 C15 -2.9(18) no
C14 N3 C21 C15 175.3(11) no
C21 N3 C14 C13 -109.0(12) no
Pt2 N4 C35 C34 103.6(10) no
Pt2 N4 C42 C36 -2.1(18) no
C35 N4 C42 C36 177.7(10) no
C42 N4 C35 C34 -76.2(12) no
C2 C1 C6 C5 1.7(18) no
C6 C1 C2 O1 179.9(10) no
C6 C1 C2 C3 -2.4(16) no
C2 C1 C7 N1 -4.9(19) no
C7 C1 C2 O1 3.4(19) no
C7 C1 C2 C3 -178.9(10) no
C6 C1 C7 N1 178.4(11) no
C7 C1 C6 C5 178.6(10) no
O1 C2 C3 C4 -179.9(9) no
C1 C2 C3 C4 2.2(17) no
C2 C3 C4 C5 -1.3(18) no
C3 C4 C5 C6 0.5(19) no
C4 C5 C6 C1 -0.8(19) no
N1 C8 C9 C10 -60.7(14) no
C8 C9 C10 C11 -71.3(14) no
C9 C10 C11 C12 -166.0(9) no
C10 C11 C12 C13 -60.5(13) no
C11 C12 C13 C14 164.0(9) no
C12 C13 C14 N3 -165.5(9) no
C16 C15 C20 C19 0.8(17) no
C20 C15 C16 O3 -179.6(10) no
C20 C15 C16 C17 2.6(16) no
C16 C15 C21 N3 -5(2) no
C21 C15 C16 O3 0.3(19) no
C21 C15 C16 C17 -177.5(10) no
C20 C15 C21 N3 175.3(12) no
C21 C15 C20 C19 -179.1(10) no
O3 C16 C17 C18 178.9(10) no
C15 C16 C17 C18 -3.2(17) no
C16 C17 C18 C19 0(2) no
C17 C18 C19 C20 3.2(18) no
C18 C19 C20 C15 -3.7(17) no
C23 C22 C27 C26 3.1(19) no
C27 C22 C23 O2 179.5(11) no
C27 C22 C23 C24 -2.1(18) no
C23 C22 C28 N2 -10(2) no
C28 C22 C23 O2 1(2) no
C28 C22 C23 C24 179.5(11) no
C27 C22 C28 N2 171.9(11) no
C28 C22 C27 C26 -178.4(11) no
O2 C23 C24 C25 178.7(10) no
C22 C23 C24 C25 0.1(17) no
C23 C24 C25 C26 1.2(18) no
C24 C25 C26 C27 -0(2) no
C25 C26 C27 C22 -2(2) no
N2 C29 C30 C31 -163.8(10) no
C29 C30 C31 C32 164.7(10) no
C30 C31 C32 C33 -59.4(15) no
C31 C32 C33 C34 -170.1(10) no
C32 C33 C34 C35 -68.5(15) no
C33 C34 C35 N4 -65.6(14) no
C37 C36 C41 C40 0.0(18) no
C41 C36 C37 O4 -178.4(11) no
C41 C36 C37 C38 3.1(18) no
C37 C36 C42 N4 -4(2) no
C42 C36 C37 O4 -0(2) no
C42 C36 C37 C38 -178.9(11) no
C41 C36 C42 N4 174.0(11) no
C42 C36 C41 C40 -178.1(10) no
O4 C37 C38 C39 178.2(10) no
C36 C37 C38 C39 -3.1(18) no
C37 C38 C39 C40 0(2) no
C38 C39 C40 C41 3(2) no
C39 C40 C41 C36 -3.1(19) no
